data_7010659
loop_
_publ_author_name
'Vernon C. Gibson'
'Nicholas J. Long'
'Edward L. Marshall'
'Philip J. Oxford'
'Andrew J. P. White'
'David J. Williams'

_publ_section_title
;
 The synthesis and metal coordination chemistry of new
 1,1'-N-substituted ferrocenediyl ligands derived from
 1,1'-diaminoferrocene
;
_journal_issue 8
_journal_name_full 'J. Chem. Soc., Dalton Trans.'
_journal_page_first 1162
_journal_page_last 1164
_journal_paper_doi 10.1039/b101795k
_journal_year 2001
_chemical_formula_sum 'C28 H30 Al2 Fe N2 O2'
_chemical_formula_weight 536.35
_chemical_name_systematic
; 
? 
;
_space_group_IT_number 15
_symmetry_cell_setting monoclinic
_symmetry_space_group_name_Hall '-C 2yc'
_symmetry_space_group_name_H-M 'C 1 2/c 1'
_atom_sites_solution_hydrogens geom
_atom_sites_solution_primary direct
_atom_sites_solution_secondary difmap
_audit_creation_method SHELXL
_cell_angle_alpha 90.00
_cell_angle_beta 96.465(9)
_cell_angle_gamma 90.00
_cell_formula_units_Z 4
_cell_length_a 11.274(2)
_cell_length_b 16.244(3)
_cell_length_c 14.3527(15)
_cell_measurement_reflns_used 24
_cell_measurement_temperature 183(2)
_cell_measurement_theta_max 12.46
_cell_measurement_theta_min 4.35
_cell_volume 2611.8(7)
_computing_cell_refinement 'Siemens XSCANS'
_computing_data_collection 'Siemens XSCANS'
_computing_data_reduction 'Siemens SHELXTL'
_computing_molecular_graphics 'Siemens SHELXTL'
_computing_publication_material 'Siemens SHELXTL'
_computing_structure_refinement 'SHELXL-93 (Sheldrick, 1993)'
_computing_structure_solution 'SHELXS-86 (Sheldrick, 1990)'
_diffrn_ambient_temperature 183(2)
_diffrn_measurement_device 'Siemens P4'
_diffrn_measurement_method '\w scans'
_diffrn_radiation_monochromator graphite
_diffrn_radiation_source 'fine-focus sealed tube'
_diffrn_radiation_type MoK\a
_diffrn_radiation_wavelength 0.71073
_diffrn_reflns_av_R_equivalents 0.0196
_diffrn_reflns_av_sigmaI/netI 0.0512
_diffrn_reflns_limit_h_max 13
_diffrn_reflns_limit_h_min 0
_diffrn_reflns_limit_k_max 19
_diffrn_reflns_limit_k_min 0
_diffrn_reflns_limit_l_max 16
_diffrn_reflns_limit_l_min -17
_diffrn_reflns_number 2432
_diffrn_reflns_theta_max 25.01
_diffrn_reflns_theta_min 2.21
_diffrn_standards_decay_% 3.80
_diffrn_standards_interval_count 97
_diffrn_standards_number 3
_exptl_absorpt_coefficient_mu 0.673
_exptl_absorpt_correction_type none
_exptl_crystal_colour 'Deep red'
_exptl_crystal_density_diffrn 1.364
_exptl_crystal_description prisms
_exptl_crystal_F_000 1120
_exptl_crystal_size_max 0.33
_exptl_crystal_size_mid 0.30
_exptl_crystal_size_min 0.25
_refine_diff_density_max 0.837
_refine_diff_density_min -0.231
_refine_diff_density_rms 0.062
_refine_ls_extinction_method none
_refine_ls_goodness_of_fit_all 1.012
_refine_ls_goodness_of_fit_obs 1.068
_refine_ls_matrix_type full
_refine_ls_number_parameters 161
_refine_ls_number_reflns 2145
_refine_ls_number_restraints 0
_refine_ls_restrained_S_all 1.049
_refine_ls_restrained_S_obs 1.068
_refine_ls_R_factor_all 0.0667
_refine_ls_R_factor_obs 0.0431
_refine_ls_shift/esd_max 0.000
_refine_ls_shift/esd_mean 0.000
_refine_ls_structure_factor_coef Fsqd
_refine_ls_weighting_details 'w=1/[\s^2^(Fo^2^)+(0.0545P)^2^+0.0000P] where P=(Fo^2^+2Fc^2^)/3'
_refine_ls_weighting_scheme calc
_refine_ls_wR_factor_all 0.1095
_refine_ls_wR_factor_obs 0.0965
_reflns_number_observed 1745
_reflns_number_total 2308
_reflns_observed_criterion >2sigma(I)
_cod_data_source_file b101795k.txt
_cod_data_source_block NL0010
_cod_depositor_comments
;
The following automatic conversions were performed:
'_symmetry_cell_setting' value 'Monoclinic' changed to 'monoclinic'
according to '/home/saulius/struct/CIF-dictionaries/cif_core.dic'
dictionary named 'cif_core.dic' version 2.4.1 from 2010-06-29.

Automatic conversion script
Id: cif_fix_enum 1527 2010-12-29 10:47:43Z saulius 

The following automatic conversions were performed:

'_refine_ls_weighting_scheme' value 'calc
w=1/[\s^2^(Fo^2^)+(0.0545P)^2^+0.0000P] where P=(Fo^2^+2Fc^2^)/3' was
changed to 'calc'. New tag '_refine_ls_weighting_details' was
created. The value of the new tag was set to
'w=1/[\s^2^(Fo^2^)+(0.0545P)^2^+0.0000P] where P=(Fo^2^+2Fc^2^)/3'.

Automatic conversion script
Id: cif_fix_values 3143 2015-03-26 13:38:13Z robertas 
;
_cod_original_cell_volume 2611.7(7)
_cod_original_sg_symbol_H-M C2/c
_cod_original_formula_sum 'C28 H30 N2 O2 Al2 Fe'
_cod_database_code 7010659

loop_
_symmetry_equiv_pos_as_xyz
'x, y, z'
'-x, y, -z+1/2'
'x+1/2, y+1/2, z'
'-x+1/2, y+1/2, -z+1/2'
'-x, -y, -z'
'x, -y, z-1/2'
'-x+1/2, -y+1/2, -z'
'x+1/2, -y+1/2, z-1/2'

loop_
_atom_site_aniso_label
_atom_site_aniso_U_11
_atom_site_aniso_U_22
_atom_site_aniso_U_33
_atom_site_aniso_U_23
_atom_site_aniso_U_13
_atom_site_aniso_U_12
Fe 0.0287(3) 0.0275(3) 0.0270(3) 0.000 0.0074(2) 0.000
Al 0.0237(5) 0.0377(5) 0.0311(5) 0.0037(4) 0.0024(4) 0.0028(4)
O1 0.0291(12) 0.0380(14) 0.076(2) -0.0040(13) -0.0042(12) 0.0009(10)
C1 0.030(2) 0.038(2) 0.033(2) -0.0013(14) 0.0020(13) 0.0036(13)
C2 0.041(2) 0.033(2) 0.057(2) -0.003(2) -0.001(2) -0.0029(15)
C3 0.050(2) 0.034(2) 0.048(2) 0.000(2) 0.003(2) 0.007(2)
C4 0.040(2) 0.047(2) 0.039(2) 0.008(2) 0.0093(14) 0.014(2)
C5 0.030(2) 0.041(2) 0.037(2) 0.0041(14) 0.0080(13) 0.0044(14)
C6 0.032(2) 0.036(2) 0.0266(14) 0.0009(13) 0.0089(12) 0.0012(14)
C7 0.0239(14) 0.038(2) 0.0284(15) 0.0018(13) 0.0069(11) -0.0014(13)
N7 0.0282(13) 0.0353(14) 0.0243(11) 0.0032(10) 0.0059(10) -0.0001(11)
C8 0.048(2) 0.038(2) 0.0256(15) -0.0030(13) 0.0058(13) -0.0027(15)
C9 0.057(2) 0.037(2) 0.035(2) -0.0105(14) 0.011(2) -0.006(2)
C10 0.051(2) 0.031(2) 0.049(2) -0.0023(14) 0.025(2) 0.008(2)
C11 0.034(2) 0.037(2) 0.042(2) 0.0038(14) 0.0203(14) 0.0036(14)
C12 0.032(2) 0.034(2) 0.0277(14) 0.0000(13) 0.0107(12) 0.0023(13)
C13 0.035(2) 0.063(2) 0.039(2) 0.008(2) 0.0105(15) 0.006(2)
C14 0.038(2) 0.070(3) 0.037(2) 0.009(2) 0.0001(15) 0.006(2)

loop_
_atom_site_label
_atom_site_type_symbol
_atom_site_fract_x
_atom_site_fract_y
_atom_site_fract_z
_atom_site_U_iso_or_equiv
_atom_site_thermal_displace_type
_atom_site_occupancy
_atom_site_calc_flag
_atom_site_refinement_flags
_atom_site_disorder_group
Fe Fe 0.0000 0.35421(4) 0.7500 0.0274(2) Uani 1 d S .
Al Al 0.25161(8) 0.55203(6) 0.66711(6) 0.0309(2) Uani 1 d . .
O1 O 0.2125(2) 0.6577(2) 0.6684(2) 0.0484(6) Uani 1 d . .
C1 C 0.1104(3) 0.6951(2) 0.6415(2) 0.0339(7) Uani 1 d . .
C2 C 0.1065(3) 0.7799(2) 0.6296(3) 0.0441(8) Uani 1 d . .
H2A H 0.1782(3) 0.8108(2) 0.6412(3) 0.053 Uiso 1 calc R .
C3 C 0.0015(3) 0.8204(2) 0.6016(3) 0.0443(8) Uani 1 d . .
H3A H 0.0021(3) 0.8783(2) 0.5928(3) 0.053 Uiso 1 calc R .
C4 C -0.1049(3) 0.7776(2) 0.5860(2) 0.0415(8) Uani 1 d . .
H4A H -0.1772(3) 0.8060(2) 0.5670(2) 0.050 Uiso 1 calc R .
C5 C -0.1051(3) 0.6935(2) 0.5983(2) 0.0356(7) Uani 1 d . .
H5A H -0.1784(3) 0.6642(2) 0.5887(2) 0.043 Uiso 1 calc R .
C6 C 0.0020(3) 0.6501(2) 0.6250(2) 0.0310(6) Uani 1 d . .
C7 C -0.0047(3) 0.5626(2) 0.6316(2) 0.0299(6) Uani 1 d . .
H7A H -0.0821(3) 0.5390(2) 0.6213(2) 0.036 Uiso 1 calc R .
N7 N 0.0838(2) 0.5118(2) 0.6502(2) 0.0290(6) Uani 1 d . .
C8 C -0.0451(3) 0.3826(2) 0.6118(2) 0.0369(7) Uani 1 d . .
H8A H -0.1182(3) 0.4068(2) 0.5858(2) 0.044 Uiso 1 calc R .
C9 C -0.0210(4) 0.2963(2) 0.6221(2) 0.0425(8) Uani 1 d . .
H9A H -0.0752(4) 0.2530(2) 0.6035(2) 0.051 Uiso 1 calc R .
C10 C 0.0979(3) 0.2868(2) 0.6648(3) 0.0422(8) Uani 1 d . .
H10A H 0.1368(3) 0.2360(2) 0.6803(3) 0.051 Uiso 1 calc R .
C11 C 0.1481(3) 0.3653(2) 0.6804(2) 0.0365(7) Uani 1 d . .
H11A H 0.2271(3) 0.3763(2) 0.7082(2) 0.044 Uiso 1 calc R .
C12 C 0.0616(3) 0.4258(2) 0.6479(2) 0.0305(7) Uani 1 d . .
C13 C 0.3229(3) 0.5218(3) 0.5540(2) 0.0454(9) Uani 1 d . .
H13A H 0.2937(21) 0.4674(9) 0.5325(12) 0.068 Uiso 1 calc R .
H13B H 0.4100(3) 0.5202(18) 0.5679(6) 0.068 Uiso 1 calc R .
H13C H 0.3007(22) 0.5626(10) 0.5048(7) 0.068 Uiso 1 calc R .
C14 C 0.3357(3) 0.5228(3) 0.7890(3) 0.0488(9) Uani 1 d . .
H14A H 0.3879(21) 0.4754(12) 0.7818(4) 0.073 Uiso 1 calc R .
H14B H 0.2776(4) 0.5085(19) 0.8323(7) 0.073 Uiso 1 calc R .
H14C H 0.3840(22) 0.5696(7) 0.8141(10) 0.073 Uiso 1 calc R .

loop_
_atom_type_symbol
_atom_type_description
_atom_type_scat_dispersion_real
_atom_type_scat_dispersion_imag
_atom_type_scat_source
C C 0.0033 0.0016 'International Tables Vol C Tables 4.2.6.8 and 6.1.1.4'
H H 0.0000 0.0000 'International Tables Vol C Tables 4.2.6.8 and 6.1.1.4'
N N 0.0061 0.0033 'International Tables Vol C Tables 4.2.6.8 and 6.1.1.4'
O O 0.0106 0.0060 'International Tables Vol C Tables 4.2.6.8 and 6.1.1.4'
Al Al 0.0645 0.0514 'International Tables Vol C Tables 4.2.6.8 and 6.1.1.4'
Fe Fe 0.3463 0.8444 'International Tables Vol C Tables 4.2.6.8 and 6.1.1.4'

loop_
_geom_angle_atom_site_label_1
_geom_angle_atom_site_label_2
_geom_angle_atom_site_label_3
_geom_angle
_geom_angle_site_symmetry_1
_geom_angle_site_symmetry_3
_geom_angle_publ_flag
C8 Fe C8 154.0(2) 2_556 . ?
C8 Fe C11 68.56(15) 2_556 2_556 ?
C8 Fe C11 109.03(15) . 2_556 ?
C8 Fe C11 109.03(15) 2_556 . ?
C8 Fe C11 68.56(15) . . ?
C11 Fe C11 169.9(2) 2_556 . ?
C8 Fe C12 41.13(14) 2_556 2_556 ?
C8 Fe C12 119.85(14) . 2_556 ?
C11 Fe C12 40.72(13) 2_556 2_556 ?
C11 Fe C12 131.19(14) . 2_556 ?
C8 Fe C12 119.85(14) 2_556 . ?
C8 Fe C12 41.13(14) . . ?
C11 Fe C12 131.19(14) 2_556 . ?
C11 Fe C12 40.72(13) . . ?
C12 Fe C12 110.9(2) 2_556 . ?
C8 Fe C10 127.3(2) 2_556 . ?
C8 Fe C10 68.53(15) . . ?
C11 Fe C10 149.27(15) 2_556 . ?
C11 Fe C10 39.99(14) . . ?
C12 Fe C10 167.23(15) 2_556 . ?
C12 Fe C10 68.25(13) . . ?
C8 Fe C10 68.53(15) 2_556 2_556 ?
C8 Fe C10 127.3(2) . 2_556 ?
C11 Fe C10 39.99(14) 2_556 2_556 ?
C11 Fe C10 149.27(15) . 2_556 ?
C12 Fe C10 68.25(13) 2_556 2_556 ?
C12 Fe C10 167.23(15) . 2_556 ?
C10 Fe C10 115.5(2) . 2_556 ?
C8 Fe C9 164.21(15) 2_556 . ?
C8 Fe C9 40.91(15) . . ?
C11 Fe C9 117.3(2) 2_556 . ?
C11 Fe C9 67.8(2) . . ?
C12 Fe C9 152.14(14) 2_556 . ?
C12 Fe C9 68.62(14) . . ?
C10 Fe C9 40.4(2) . . ?
C10 Fe C9 105.8(2) 2_556 . ?
C8 Fe C9 40.91(15) 2_556 2_556 ?
C8 Fe C9 164.21(15) . 2_556 ?
C11 Fe C9 67.80(15) 2_556 2_556 ?
C11 Fe C9 117.26(15) . 2_556 ?
C12 Fe C9 68.62(14) 2_556 2_556 ?
C12 Fe C9 152.14(15) . 2_556 ?
C10 Fe C9 105.83(15) . 2_556 ?
C10 Fe C9 40.4(2) 2_556 2_556 ?
C9 Fe C9 125.5(2) . 2_556 ?
O1 Al C14 108.8(2) . . ?
O1 Al C13 112.2(2) . . ?
C14 Al C13 118.7(2) . . ?
O1 Al N7 94.88(12) . . ?
C14 Al N7 112.88(15) . . ?
C13 Al N7 106.86(15) . . ?
C1 O1 Al 130.6(2) . . ?
O1 C1 C2 120.4(3) . . ?
O1 C1 C6 121.2(3) . . ?
C2 C1 C6 118.4(3) . . ?
C3 C2 C1 121.7(3) . . ?
C2 C3 C4 120.7(3) . . ?
C5 C4 C3 119.4(3) . . ?
C4 C5 C6 121.0(3) . . ?
C5 C6 C1 118.8(3) . . ?
C5 C6 C7 117.7(3) . . ?
C1 C6 C7 123.5(3) . . ?
N7 C7 C6 126.9(3) . . ?
C7 N7 C12 119.4(3) . . ?
C7 N7 Al 121.0(2) . . ?
C12 N7 Al 119.3(2) . . ?
C9 C8 C12 107.4(3) . . ?
C9 C8 Fe 69.9(2) . . ?
C12 C8 Fe 69.7(2) . . ?
C10 C9 C8 108.1(3) . . ?
C10 C9 Fe 69.8(2) . . ?
C8 C9 Fe 69.2(2) . . ?
C11 C10 C9 108.4(3) . . ?
C11 C10 Fe 69.8(2) . . ?
C9 C10 Fe 69.8(2) . . ?
C10 C11 C12 109.0(3) . . ?
C10 C11 Fe 70.2(2) . . ?
C12 C11 Fe 69.8(2) . . ?
N7 C12 C11 124.0(3) . . ?
N7 C12 C8 128.9(3) . . ?
C11 C12 C8 107.1(3) . . ?
N7 C12 Fe 128.0(2) . . ?
C11 C12 Fe 69.5(2) . . ?
C8 C12 Fe 69.1(2) . . ?

loop_
_geom_bond_atom_site_label_1
_geom_bond_atom_site_label_2
_geom_bond_distance
_geom_bond_site_symmetry_2
_geom_bond_publ_flag
Fe C8 2.044(3) 2_556 ?
Fe C8 2.044(3) . ?
Fe C11 2.048(3) 2_556 ?
Fe C11 2.048(3) . ?
Fe C12 2.052(3) 2_556 ?
Fe C12 2.052(3) . ?
Fe C10 2.053(3) . ?
Fe C10 2.053(3) 2_556 ?
Fe C9 2.053(3) . ?
Fe C9 2.053(3) 2_556 ?
Al O1 1.773(3) . ?
Al C14 1.952(4) . ?
Al C13 1.953(4) . ?
Al N7 1.990(3) . ?
O1 C1 1.320(4) . ?
C1 C2 1.389(5) . ?
C1 C6 1.421(5) . ?
C2 C3 1.373(5) . ?
C3 C4 1.382(6) . ?
C4 C5 1.379(5) . ?
C5 C6 1.413(5) . ?
C6 C7 1.427(5) . ?
C7 N7 1.299(4) . ?
N7 C12 1.419(4) . ?
C8 C9 1.432(5) . ?
C8 C12 1.439(5) . ?
C9 C10 1.418(6) . ?
C10 C11 1.402(5) . ?
C11 C12 1.427(5) . ?
